data_7017634
loop_
_publ_author_name
'Koby\/lka, Micha\/l J'
'Janczak, Jan'
'Lis, Tadeusz'
'Kowalik-Jankowska, Teresa'
'K\/lak, Julia'
'Pietruszka, Marta'
'Lisowski, Jerzy'

_publ_section_title
;
 Trinuclear Cu(ii) complexes of a chiral N(6)O(3) amine.
;
_journal_issue 5
_journal_name_full 'Dalton transactions (Cambridge, England : 2003)'
_journal_page_first 1503
_journal_page_last 1511
_journal_paper_doi 10.1039/c1dt11286d
_journal_volume 41
_journal_year 2012
_chemical_absolute_configuration rm
_chemical_formula_moiety '2(C45 H66 N6 O3), 0.33(C3 H12 O3), 9(C H4 O)'
_chemical_formula_sum 'C100 H172 N12 O16'
_chemical_formula_weight 1798.18
_chemical_name_systematic
;
?
;
_space_group_IT_number 146
_symmetry_cell_setting trigonal
_symmetry_space_group_name_Hall 'R 3'
_symmetry_space_group_name_H-M 'R 3 :H'
_atom_sites_solution_hydrogens geom
_atom_sites_solution_primary direct
_atom_sites_solution_secondary difmap
_audit_creation_method SHELXL-97
_cell_angle_alpha 90.00
_cell_angle_beta 90.00
_cell_angle_gamma 120.00
_cell_formula_units_Z 3
_cell_length_a 15.439(3)
_cell_length_b 15.439(3)
_cell_length_c 37.996(7)
_cell_measurement_reflns_used 1265
_cell_measurement_temperature 100(2)
_cell_measurement_theta_max 30.0
_cell_measurement_theta_min 4.84
_cell_volume 7843(3)
_computing_cell_refinement
;
CrysAlis Red, Version 1.171.33.48, Oxford Diffraction, 2009
;
_computing_data_collection
;
CrysAlis CCD, Version 1.171.33.48, Oxford Diffraction, 2009
;
_computing_data_reduction
;
CrysAlis Red, Version 1.171.33.48, Oxford Diffraction, 2009
;
_computing_publication_material 'SHELXL-97 (Sheldrick, 1997)'
_computing_structure_refinement 'SHELXL-97 (Sheldrick, 1997)'
_computing_structure_solution 'SHELXS-97 (Sheldrick, 1990)'
_diffrn_ambient_temperature 100(2)
_diffrn_detector_area_resol_mean '1024x1024 with blocks 2x2'
_diffrn_measured_fraction_theta_full 0.965
_diffrn_measured_fraction_theta_max 0.958
_diffrn_measurement_device_type 'KUMA KM-4 with CCD detector'
_diffrn_measurement_method \w-scan
_diffrn_radiation_monochromator graphite
_diffrn_radiation_source 'fine-focus sealed tube'
_diffrn_radiation_type MoK\a
_diffrn_radiation_wavelength 0.71073
_diffrn_reflns_av_R_equivalents 0.0327
_diffrn_reflns_av_sigmaI/netI 0.0939
_diffrn_reflns_limit_h_max 15
_diffrn_reflns_limit_h_min -21
_diffrn_reflns_limit_k_max 21
_diffrn_reflns_limit_k_min -19
_diffrn_reflns_limit_l_max 53
_diffrn_reflns_limit_l_min -48
_diffrn_reflns_number 11959
_diffrn_reflns_theta_full 29.00
_diffrn_reflns_theta_max 30.00
_diffrn_reflns_theta_min 4.84
_exptl_absorpt_coefficient_mu 0.077
_exptl_absorpt_correction_T_max 0.9846
_exptl_absorpt_correction_T_min 0.9777
_exptl_absorpt_correction_type numerical
_exptl_absorpt_process_details
;
CrysAlis CCD, Version 1.171.33.48, Oxford Diffraction, 2009
;
_exptl_crystal_colour colourless
_exptl_crystal_density_diffrn 1.142
_exptl_crystal_density_meas 1.14
_exptl_crystal_density_method floatation
_exptl_crystal_description parallelepiped
_exptl_crystal_F_000 2952
_exptl_crystal_size_max 0.31
_exptl_crystal_size_mid 0.27
_exptl_crystal_size_min 0.22
_refine_diff_density_max 0.275
_refine_diff_density_min -0.284
_refine_diff_density_rms 0.055
_refine_ls_abs_structure_details 'Flack H D (1983), Acta Cryst. A39, 876-881'
_refine_ls_abs_structure_Flack 0.2(1)
_refine_ls_extinction_method none
_refine_ls_goodness_of_fit_ref 1.010
_refine_ls_hydrogen_treatment mixed
_refine_ls_matrix_type full
_refine_ls_number_parameters 417
_refine_ls_number_reflns 8674
_refine_ls_number_restraints 1
_refine_ls_restrained_S_all 1.010
_refine_ls_R_factor_all 0.1134
_refine_ls_R_factor_gt 0.0739
_refine_ls_shift/su_max 0.005
_refine_ls_shift/su_mean 0.001
_refine_ls_structure_factor_coef Fsqd
_refine_ls_weighting_details 'calc w=1/[\s^2^(Fo^2^)+(0.0860P)^2^] where P=(Fo^2^+2Fc^2^)/3'
_refine_ls_weighting_scheme calc
_refine_ls_wR_factor_gt 0.1535
_refine_ls_wR_factor_ref 0.1684
_reflns_number_gt 5581
_reflns_number_total 8674
_reflns_threshold_expression I>2\s(I)
_cod_data_source_file c1dt11286d.txt
_cod_data_source_block ligand
_cod_original_cell_volume 7843(4)
_cod_original_sg_symbol_H-M 'R 3'
_cod_database_code 7017634

loop_
_symmetry_equiv_pos_as_xyz
'x, y, z'
'-y, x-y, z'
'-x+y, -x, z'
'x+2/3, y+1/3, z+1/3'
'-y+2/3, x-y+1/3, z+1/3'
'-x+y+2/3, -x+1/3, z+1/3'
'x+1/3, y+2/3, z+2/3'
'-y+1/3, x-y+2/3, z+2/3'
'-x+y+1/3, -x+2/3, z+2/3'

loop_
_atom_site_label
_atom_site_type_symbol
_atom_site_fract_x
_atom_site_fract_y
_atom_site_fract_z
_atom_site_U_iso_or_equiv
_atom_site_adp_type
_atom_site_occupancy
_atom_site_symmetry_multiplicity
_atom_site_calc_flag
_atom_site_refinement_flags
_atom_site_disorder_assembly
_atom_site_disorder_group
O1 O 0.08733(16) 0.15177(17) 0.05770(6) 0.0353(5) Uani 1 1 d . . .
H1O H 0.0401 0.1381 0.0437 0.053 Uiso 1 1 calc R . .
C1 C 0.1601(2) 0.2496(2) 0.05340(8) 0.0290(7) Uani 1 1 d . . .
C2 C 0.2453(2) 0.2873(2) 0.07488(8) 0.0306(7) Uani 1 1 d . . .
C3 C 0.3221(2) 0.3855(2) 0.06976(8) 0.0300(7) Uani 1 1 d . . .
H3 H 0.3807 0.4104 0.0838 0.036 Uiso 1 1 calc R . .
C4 C 0.3161(2) 0.4487(2) 0.04474(9) 0.0355(7) Uani 1 1 d . . .
C5 C 0.2297(2) 0.4110(3) 0.02516(9) 0.0347(7) Uani 1 1 d . . .
H5 H 0.2229 0.4536 0.0087 0.042 Uiso 1 1 calc R . .
C6 C 0.1503(2) 0.3107(3) 0.02856(8) 0.0310(7) Uani 1 1 d . . .
C7 C 0.0601(2) 0.2691(3) 0.00515(7) 0.0303(7) Uani 1 1 d . . .
H71 H 0.0563 0.3249 -0.0062 0.045 Uiso 1 1 calc R . .
H72 H 0.0667 0.2283 -0.0136 0.045 Uiso 1 1 calc R . .
N1 N -0.03267(19) 0.2068(2) 0.02521(7) 0.0294(6) Uani 1 1 d . . .
H1N H -0.082(3) 0.181(3) 0.0063(10) 0.044 Uiso 1 1 d . . .
C8 C -0.0611(2) 0.2625(2) 0.05003(7) 0.0249(6) Uani 1 1 d . . .
H8 H -0.0060 0.2964 0.0676 0.037 Uiso 1 1 calc R . .
C9 C -0.0769(2) 0.3431(2) 0.03243(8) 0.0276(6) Uani 1 1 d . . .
H91 H -0.0140 0.3932 0.0210 0.041 Uiso 1 1 calc R . .
H92 H -0.1290 0.3119 0.0140 0.041 Uiso 1 1 calc R . .
C10 C -0.1089(2) 0.3950(2) 0.05957(9) 0.0348(8) Uani 1 1 d . . .
H101 H -0.0556 0.4286 0.0774 0.052 Uiso 1 1 calc R . .
H102 H -0.1185 0.4467 0.0477 0.052 Uiso 1 1 calc R . .
C11 C -0.2052(2) 0.3201(2) 0.07745(10) 0.0367(8) Uani 1 1 d . . .
H111 H -0.2596 0.2893 0.0598 0.055 Uiso 1 1 calc R . .
H112 H -0.2241 0.3545 0.0953 0.055 Uiso 1 1 calc R . .
C12 C -0.1915(2) 0.2396(2) 0.09507(8) 0.0293(7) Uani 1 1 d . . .
H121 H -0.2560 0.1892 0.1056 0.044 Uiso 1 1 calc R . .
H122 H -0.1425 0.2702 0.1144 0.044 Uiso 1 1 calc R . .
C13 C -0.1555(2) 0.1867(2) 0.06985(7) 0.0234(6) Uani 1 1 d . . .
H13 H -0.2097 0.1460 0.0525 0.035 Uiso 1 1 calc R . .
N2 N -0.1322(2) 0.12023(19) 0.09059(6) 0.0269(6) Uani 1 1 d . . .
H2N H -0.0963 0.0958 0.0821 0.040 Uiso 1 1 d . . .
C14 C 0.2501(2) 0.2200(3) 0.10333(7) 0.0308(7) Uani 1 1 d . . .
H141 H 0.3107 0.2604 0.1178 0.046 Uiso 1 1 calc R . .
H142 H 0.1914 0.1974 0.1189 0.046 Uiso 1 1 calc R . .
C15 C 0.3989(3) 0.5538(3) 0.03909(12) 0.0501(10) Uani 1 1 d . . .
H151 H 0.4230 0.5615 0.0148 0.075 Uiso 1 1 calc R . .
H152 H 0.4539 0.5686 0.0553 0.075 Uiso 1 1 calc R . .
H15C H 0.3741 0.6002 0.0434 0.075 Uiso 1 1 calc R . .
O2 O 0.27977(16) 0.51448(15) 0.21557(5) 0.0282(5) Uani 1 1 d . . .
H2O H 0.3231 0.5331 0.1996 0.042 Uiso 1 1 calc R . .
C16 C 0.2454(2) 0.4158(2) 0.22320(7) 0.0248(6) Uani 1 1 d . . .
C17 C 0.2829(2) 0.3634(2) 0.20515(8) 0.0289(7) Uani 1 1 d . . .
C18 C 0.2514(2) 0.2654(2) 0.21563(9) 0.0343(8) Uani 1 1 d . . .
H18 H 0.2781 0.2294 0.2041 0.041 Uiso 1 1 calc R . .
C19 C 0.1832(2) 0.2195(2) 0.24200(10) 0.0351(8) Uani 1 1 d . . .
C20 C 0.1448(2) 0.2726(2) 0.25850(8) 0.0299(7) Uani 1 1 d . . .
H20 H 0.0959 0.2405 0.2764 0.036 Uiso 1 1 calc R . .
C21 C 0.1748(2) 0.3714(2) 0.25003(8) 0.0280(6) Uani 1 1 d . . .
C22 C 0.1364(3) 0.4301(2) 0.27005(8) 0.0320(7) Uani 1 1 d . . .
H221 H 0.0861 0.3841 0.2872 0.048 Uiso 1 1 calc R . .
H222 H 0.1929 0.4822 0.2838 0.048 Uiso 1 1 calc R . .
N3 N 0.0914(2) 0.4792(2) 0.25041(6) 0.0269(5) Uani 1 1 d . . .
H3N H 0.143(3) 0.531(3) 0.2403(10) 0.040 Uiso 1 1 d . . .
C23 C 0.0144(2) 0.4151(2) 0.22443(8) 0.0255(6) Uani 1 1 d . . .
H23 H 0.0443 0.3879 0.2074 0.038 Uiso 1 1 calc R . .
C24 C -0.0761(2) 0.3280(2) 0.24225(8) 0.0320(7) Uani 1 1 d . . .
H241 H -0.0548 0.2839 0.2536 0.048 Uiso 1 1 calc R . .
H242 H -0.1013 0.3545 0.2609 0.048 Uiso 1 1 calc R . .
C25 C -0.1592(2) 0.2674(3) 0.21672(10) 0.0385(8) Uani 1 1 d . . .
H251 H -0.2167 0.2131 0.2294 0.058 Uiso 1 1 calc R . .
H252 H -0.1360 0.2365 0.1990 0.058 Uiso 1 1 calc R . .
C26 C -0.1920(2) 0.3343(2) 0.19838(10) 0.0351(7) Uani 1 1 d . . .
H261 H -0.2455 0.2944 0.1812 0.053 Uiso 1 1 calc R . .
H262 H -0.2190 0.3619 0.2160 0.053 Uiso 1 1 calc R . .
C27 C -0.1048(2) 0.4181(2) 0.17976(9) 0.0332(7) Uani 1 1 d . . .
H271 H -0.1270 0.4613 0.1683 0.050 Uiso 1 1 calc R . .
H272 H -0.0816 0.3899 0.1610 0.050 Uiso 1 1 calc R . .
C28 C -0.0169(2) 0.4824(2) 0.20433(7) 0.0244(6) Uani 1 1 d . . .
H28 H -0.0390 0.5157 0.2218 0.037 Uiso 1 1 calc R . .
N4 N 0.0713(2) 0.5612(2) 0.18490(6) 0.0313(6) Uani 1 1 d . . .
H4N H 0.086(3) 0.539(2) 0.1606(5) 0.047 Uiso 1 1 d D . .
C29 C 0.3531(2) 0.4088(3) 0.17480(8) 0.0343(7) Uani 1 1 d . . .
H291 H 0.3169 0.4157 0.1545 0.051 Uiso 1 1 calc R . .
H292 H 0.3793 0.3645 0.1677 0.051 Uiso 1 1 calc R . .
C30 C 0.1546(3) 0.1153(2) 0.25428(11) 0.0425(9) Uani 1 1 d . . .
H301 H 0.1031 0.0939 0.2726 0.064 Uiso 1 1 calc R . .
H302 H 0.2137 0.1156 0.2639 0.064 Uiso 1 1 calc R . .
H303 H 0.1285 0.0689 0.2343 0.064 Uiso 1 1 calc R . .
O3 O 0.0897(2) 0.4461(2) 0.12392(6) 0.0557(7) Uani 1 1 d . . .
H3O H 0.0660 0.4421 0.1039 0.083 Uiso 1 1 d . . .
C31 C 0.1933(4) 0.4935(5) 0.12194(11) 0.0786(17) Uani 1 1 d . . .
H311 H 0.2171 0.5435 0.1031 0.118 Uiso 1 1 calc R . .
H312 H 0.2137 0.4439 0.1169 0.118 Uiso 1 1 calc R . .
H313 H 0.2223 0.5265 0.1444 0.118 Uiso 1 1 calc R . .
O4 O 0.4778(2) 0.4687(2) 0.30262(7) 0.0658(9) Uani 1 1 d . . .
H4O H 0.4812 0.5243 0.2999 0.099 Uiso 1 1 calc R . .
C32 C 0.3816(3) 0.3970(3) 0.30624(11) 0.0556(12) Uani 1 1 d . . .
H321 H 0.3762 0.3499 0.3246 0.083 Uiso 1 1 calc R . .
H322 H 0.3570 0.3612 0.2839 0.083 Uiso 1 1 calc R . .
H323 H 0.3415 0.4275 0.3129 0.083 Uiso 1 1 calc R . .
O5 O 0.0041(3) 0.2463(2) 0.14018(8) 0.0827(12) Uani 1 1 d . . .
H5O H -0.0252 0.2097 0.1228 0.124 Uiso 1 1 calc R . .
C33 C 0.0235(3) 0.1917(3) 0.16499(9) 0.0486(10) Uani 1 1 d . . .
H331 H 0.0717 0.2375 0.1823 0.073 Uiso 1 1 calc R . .
H332 H 0.0512 0.1545 0.1532 0.073 Uiso 1 1 calc R . .
H333 H -0.0389 0.1447 0.1769 0.073 Uiso 1 1 calc R . .
O6 O 0.1034(6) 0.1161(7) -0.0523(2) 0.054(2) Uani 0.33 1 d P A -1
H6O H 0.1431 0.1533 -0.0373 0.082 Uiso 0.33 1 d P B -1
C34 C 0.023(2) 0.0343(9) -0.0338(4) 0.102(9) Uani 0.33 1 d P A -1
H341 H 0.0351 -0.0220 -0.0326 0.152 Uiso 0.33 1 calc PR A -1
H342 H -0.0403 0.0134 -0.0463 0.152 Uiso 0.33 1 calc PR A -1
H343 H 0.0181 0.0556 -0.0099 0.152 Uiso 0.33 1 calc PR A -1

loop_
_atom_site_aniso_label
_atom_site_aniso_U_11
_atom_site_aniso_U_22
_atom_site_aniso_U_33
_atom_site_aniso_U_23
_atom_site_aniso_U_13
_atom_site_aniso_U_12
O1 0.0295(12) 0.0385(13) 0.0425(13) -0.0040(10) -0.0046(10) 0.0206(11)
C1 0.0290(16) 0.0348(17) 0.0271(14) -0.0069(13) 0.0022(12) 0.0189(14)
C2 0.0298(17) 0.0340(17) 0.0318(15) -0.0088(13) -0.0057(13) 0.0188(15)
C3 0.0193(14) 0.0387(17) 0.0318(15) -0.0116(14) -0.0014(12) 0.0145(14)
C4 0.0282(17) 0.0310(17) 0.0503(19) -0.0085(15) 0.0027(15) 0.0169(14)
C5 0.0355(18) 0.0415(19) 0.0381(17) -0.0128(15) 0.0000(14) 0.0275(16)
C6 0.0364(17) 0.0407(18) 0.0278(15) -0.0018(13) 0.0053(13) 0.0274(15)
C7 0.0344(15) 0.0370(19) 0.0229(13) -0.0074(13) -0.0028(12) 0.0203(15)
N1 0.0229(13) 0.0400(15) 0.0286(13) -0.0087(12) -0.0016(11) 0.0181(12)
C8 0.0306(16) 0.0290(16) 0.0183(13) -0.0012(11) -0.0012(11) 0.0173(13)
C9 0.0235(15) 0.0257(15) 0.0320(15) 0.0043(12) -0.0010(12) 0.0110(13)
C10 0.0238(16) 0.0322(17) 0.053(2) 0.0064(15) -0.0015(14) 0.0174(14)
C11 0.0252(16) 0.0280(17) 0.059(2) 0.0064(15) 0.0043(15) 0.0150(14)
C12 0.0355(17) 0.0259(15) 0.0325(16) -0.0048(13) -0.0012(13) 0.0197(14)
C13 0.0240(14) 0.0285(15) 0.0231(13) 0.0012(11) -0.0021(11) 0.0170(13)
N2 0.0439(15) 0.0292(13) 0.0173(11) -0.0013(10) -0.0095(10) 0.0255(12)
C14 0.0309(17) 0.059(2) 0.0120(11) -0.0066(13) 0.0004(12) 0.0294(16)
C15 0.038(2) 0.036(2) 0.074(3) 0.0018(19) 0.0041(19) 0.0176(17)
O2 0.0312(12) 0.0316(12) 0.0251(10) 0.0008(9) -0.0010(9) 0.0181(10)
C16 0.0262(15) 0.0318(16) 0.0197(13) -0.0039(12) -0.0067(11) 0.0171(13)
C17 0.0178(14) 0.0375(18) 0.0322(15) -0.0100(13) -0.0066(12) 0.0145(14)
C18 0.0199(15) 0.0366(18) 0.052(2) -0.0124(15) -0.0093(14) 0.0184(14)
C19 0.0215(15) 0.0219(15) 0.058(2) -0.0044(15) -0.0141(15) 0.0080(13)
C20 0.0209(14) 0.0276(16) 0.0375(17) 0.0000(13) -0.0079(13) 0.0094(13)
C21 0.0272(16) 0.0302(16) 0.0312(15) -0.0064(13) -0.0048(12) 0.0179(14)
C22 0.0385(18) 0.0351(18) 0.0304(16) 0.0010(13) 0.0024(14) 0.0243(15)
N3 0.0305(14) 0.0288(14) 0.0245(12) -0.0029(10) -0.0048(10) 0.0171(12)
C23 0.0241(15) 0.0260(15) 0.0261(13) -0.0014(12) -0.0031(11) 0.0124(12)
C24 0.0386(18) 0.0190(15) 0.0388(17) 0.0057(13) 0.0060(14) 0.0146(14)
C25 0.0254(16) 0.0302(17) 0.061(2) 0.0051(16) 0.0075(15) 0.0147(14)
C26 0.0227(16) 0.0276(16) 0.054(2) -0.0095(15) -0.0050(14) 0.0114(14)
C27 0.0254(16) 0.0302(16) 0.0425(17) -0.0075(14) -0.0067(14) 0.0129(14)
C28 0.0218(14) 0.0251(15) 0.0265(14) 0.0034(11) 0.0023(11) 0.0118(12)
N4 0.0284(14) 0.0395(16) 0.0252(12) -0.0008(11) -0.0001(11) 0.0165(12)
C29 0.0337(18) 0.0414(19) 0.0278(15) -0.0091(14) -0.0038(13) 0.0189(15)
C30 0.0279(17) 0.0191(15) 0.076(3) 0.0041(16) -0.0021(17) 0.0085(14)
O3 0.0568(18) 0.075(2) 0.0413(14) -0.0164(14) -0.0085(13) 0.0371(16)
C31 0.100(4) 0.152(5) 0.036(2) -0.019(3) -0.012(2) 0.102(4)
O4 0.0480(17) 0.0524(17) 0.0393(13) 0.0163(13) -0.0251(12) -0.0183(13)
C32 0.043(2) 0.034(2) 0.058(2) 0.0202(17) -0.0209(18) -0.0051(17)
O5 0.129(3) 0.069(2) 0.0465(17) -0.0225(15) -0.0495(19) 0.047(2)
C33 0.047(2) 0.082(3) 0.0301(17) -0.0070(19) -0.0057(16) 0.042(2)
O6 0.051(5) 0.072(6) 0.056(5) 0.010(4) 0.000(4) 0.042(5)
C34 0.16(2) 0.031(7) 0.088(9) -0.012(7) -0.094(14) 0.025(11)

loop_
_atom_type_symbol
_atom_type_description
_atom_type_scat_dispersion_real
_atom_type_scat_dispersion_imag
_atom_type_scat_source
C C 0.0033 0.0016 'International Tables Vol C Tables 4.2.6.8 and 6.1.1.4'
H H 0.0000 0.0000 'International Tables Vol C Tables 4.2.6.8 and 6.1.1.4'
N N 0.0061 0.0033 'International Tables Vol C Tables 4.2.6.8 and 6.1.1.4'
O O 0.0106 0.0060 'International Tables Vol C Tables 4.2.6.8 and 6.1.1.4'

loop_
_geom_angle_atom_site_label_1
_geom_angle_atom_site_label_2
_geom_angle_atom_site_label_3
_geom_angle
_geom_angle_site_symmetry_1
_geom_angle_site_symmetry_3
C1 O1 H1O 109.5 . .
O1 C1 C6 121.3(3) . .
O1 C1 C2 118.1(3) . .
C6 C1 C2 120.6(3) . .
C3 C2 C1 118.7(3) . .
C3 C2 C14 122.3(3) . .
C1 C2 C14 119.0(3) . .
C2 C3 C4 122.5(3) . .
C2 C3 H3 118.8 . .
C4 C3 H3 118.8 . .
C5 C4 C3 117.4(3) . .
C5 C4 C15 120.2(3) . .
C3 C4 C15 122.4(3) . .
C4 C5 C6 122.5(3) . .
C4 C5 H5 118.8 . .
C6 C5 H5 118.8 . .
C1 C6 C5 118.2(3) . .
C1 C6 C7 120.2(3) . .
C5 C6 C7 121.5(3) . .
N1 C7 C6 111.3(2) . .
N1 C7 H71 109.4 . .
C6 C7 H71 109.4 . .
N1 C7 H72 109.4 . .
C6 C7 H72 109.4 . .
H71 C7 H72 108.0 . .
C7 N1 C8 115.0(3) . .
C7 N1 H1N 101(2) . .
C8 N1 H1N 108(2) . .
N1 C8 C9 114.0(2) . .
N1 C8 C13 108.2(2) . .
C9 C8 C13 110.9(2) . .
N1 C8 H8 107.8 . .
C9 C8 H8 107.8 . .
C13 C8 H8 107.8 . .
C10 C9 C8 110.7(2) . .
C10 C9 H91 109.5 . .
C8 C9 H91 109.5 . .
C10 C9 H92 109.5 . .
C8 C9 H92 109.5 . .
H91 C9 H92 108.1 . .
C11 C10 C9 110.6(3) . .
C11 C10 H101 109.5 . .
C9 C10 H101 109.5 . .
C11 C10 H102 109.5 . .
C9 C10 H102 109.5 . .
H101 C10 H102 108.1 . .
C10 C11 C12 109.8(3) . .
C10 C11 H111 109.7 . .
C12 C11 H111 109.7 . .
C10 C11 H112 109.7 . .
C12 C11 H112 109.7 . .
H111 C11 H112 108.2 . .
C11 C12 C13 113.4(3) . .
C11 C12 H121 108.9 . .
C13 C12 H121 108.9 . .
C11 C12 H122 108.9 . .
C13 C12 H122 108.9 . .
H121 C12 H122 107.7 . .
N2 C13 C12 108.4(2) . .
N2 C13 C8 108.9(2) . .
C12 C13 C8 111.0(2) . .
N2 C13 H13 109.5 . .
C12 C13 H13 109.5 . .
C8 C13 H13 109.5 . .
C14 N2 C13 114.1(2) 2 .
C14 N2 H2N 101.4 2 .
C13 N2 H2N 122.2 . .
N2 C14 C2 115.5(2) 3 .
N2 C14 H141 108.4 3 .
C2 C14 H141 108.4 . .
N2 C14 H142 108.4 3 .
C2 C14 H142 108.4 . .
H141 C14 H142 107.5 . .
C4 C15 H151 109.5 . .
C4 C15 H152 109.5 . .
H151 C15 H152 109.5 . .
C4 C15 H15C 109.5 . .
H151 C15 H15C 109.5 . .
H152 C15 H15C 109.5 . .
C16 O2 H2O 109.5 . .
O2 C16 C17 120.0(3) . .
O2 C16 C21 118.3(3) . .
C17 C16 C21 121.7(3) . .
C16 C17 C18 118.0(3) . .
C16 C17 C29 121.6(3) . .
C18 C17 C29 120.4(3) . .
C19 C18 C17 122.1(3) . .
C19 C18 H18 118.9 . .
C17 C18 H18 118.9 . .
C18 C19 C20 118.3(3) . .
C18 C19 C30 121.1(3) . .
C20 C19 C30 120.5(3) . .
C19 C20 C21 122.7(3) . .
C19 C20 H20 118.7 . .
C21 C20 H20 118.7 . .
C20 C21 C16 117.2(3) . .
C20 C21 C22 121.7(3) . .
C16 C21 C22 121.1(3) . .
N3 C22 C21 118.9(3) . .
N3 C22 H221 107.6 . .
C21 C22 H221 107.6 . .
N3 C22 H222 107.6 . .
C21 C22 H222 107.6 . .
H221 C22 H222 107.0 . .
C22 N3 C23 115.1(2) . .
C22 N3 H3N 104(2) . .
C23 N3 H3N 112(2) . .
N3 C23 C24 111.6(2) . .
N3 C23 C28 107.2(2) . .
C24 C23 C28 110.8(2) . .
N3 C23 H23 109.1 . .
C24 C23 H23 109.1 . .
C28 C23 H23 109.1 . .
C25 C24 C23 112.4(3) . .
C25 C24 H241 109.1 . .
C23 C24 H241 109.1 . .
C25 C24 H242 109.1 . .
C23 C24 H242 109.1 . .
H241 C24 H242 107.9 . .
C24 C25 C26 110.0(3) . .
C24 C25 H251 109.7 . .
C26 C25 H251 109.7 . .
C24 C25 H252 109.7 . .
C26 C25 H252 109.7 . .
H251 C25 H252 108.2 . .
C27 C26 C25 110.0(3) . .
C27 C26 H261 109.7 . .
C25 C26 H261 109.7 . .
C27 C26 H262 109.7 . .
C25 C26 H262 109.7 . .
H261 C26 H262 108.2 . .
C26 C27 C28 113.2(3) . .
C26 C27 H271 108.9 . .
C28 C27 H271 108.9 . .
C26 C27 H272 108.9 . .
C28 C27 H272 108.9 . .
H271 C27 H272 107.8 . .
N4 C28 C27 112.2(2) . .
N4 C28 C23 109.1(2) . .
C27 C28 C23 109.7(2) . .
N4 C28 H28 108.6 . .
C27 C28 H28 108.6 . .
C23 C28 H28 108.6 . .
C28 N4 C29 111.1(2) . 3_565
C28 N4 H4N 115(2) . .
C29 N4 H4N 103(2) 3_565 .
C17 C29 N4 110.1(2) . 2_665
C17 C29 H291 109.6 . .
N4 C29 H291 109.6 2_665 .
C17 C29 H292 109.6 . .
N4 C29 H292 109.6 2_665 .
H291 C29 H292 108.1 . .
C19 C30 H301 109.5 . .
C19 C30 H302 109.5 . .
H301 C30 H302 109.5 . .
C19 C30 H303 109.5 . .
H301 C30 H303 109.5 . .
H302 C30 H303 109.5 . .
C31 O3 H3O 109.7 . .
O3 C31 H311 109.5 . .
O3 C31 H312 109.5 . .
H311 C31 H312 109.5 . .
O3 C31 H313 109.5 . .
H311 C31 H313 109.5 . .
H312 C31 H313 109.5 . .
C32 O4 H4O 109.5 . .
O4 C32 H321 109.5 . .
O4 C32 H322 109.5 . .
H321 C32 H322 109.5 . .
O4 C32 H323 109.5 . .
H321 C32 H323 109.5 . .
H322 C32 H323 109.5 . .
C33 O5 H5O 109.5 . .
O5 C33 H331 109.5 . .
O5 C33 H332 109.5 . .
H331 C33 H332 109.5 . .
O5 C33 H333 109.5 . .
H331 C33 H333 109.5 . .
H332 C33 H333 109.5 . .
C34 O6 H6O 107.0 . .

loop_
_geom_bond_atom_site_label_1
_geom_bond_atom_site_label_2
_geom_bond_distance
_geom_bond_site_symmetry_2
O1 C1 1.369(4) .
O1 H1O 0.8400 .
C1 C6 1.395(4) .
C1 C2 1.403(4) .
C2 C3 1.395(4) .
C2 C14 1.527(4) .
C3 C4 1.398(5) .
C3 H3 0.9500 .
C4 C5 1.376(5) .
C4 C15 1.497(5) .
C5 C6 1.421(5) .
C5 H5 0.9500 .
C6 C7 1.500(4) .
C7 N1 1.477(4) .
C7 H71 0.9900 .
C7 H72 0.9900 .
N1 C8 1.484(4) .
N1 H1N 0.97(4) .
C8 C9 1.535(4) .
C8 C13 1.535(4) .
C8 H8 1.0000 .
C9 C10 1.532(5) .
C9 H91 0.9900 .
C9 H92 0.9900 .
C10 C11 1.513(4) .
C10 H101 0.9900 .
C10 H102 0.9900 .
C11 C12 1.517(4) .
C11 H111 0.9900 .
C11 H112 0.9900 .
C12 C13 1.532(4) .
C12 H121 0.9900 .
C12 H122 0.9900 .
C13 N2 1.473(4) .
C13 H13 1.0000 .
N2 C14 1.456(4) 2
N2 H2N 0.8737 .
C14 N2 1.456(4) 3
C14 H141 0.9900 .
C14 H142 0.9900 .
C15 H151 0.9800 .
C15 H152 0.9800 .
C15 H15C 0.9800 .
O2 C16 1.370(4) .
O2 H2O 0.8400 .
C16 C17 1.389(4) .
C16 C21 1.397(4) .
C17 C18 1.396(5) .
C17 C29 1.495(5) .
C18 C19 1.366(5) .
C18 H18 0.9500 .
C19 C20 1.380(5) .
C19 C30 1.514(4) .
C20 C21 1.392(4) .
C20 H20 0.9500 .
C21 C22 1.513(4) .
C22 N3 1.463(4) .
C22 H221 0.9900 .
C22 H222 0.9900 .
N3 C23 1.480(4) .
N3 H3N 0.89(4) .
C23 C24 1.530(4) .
C23 C28 1.548(4) .
C23 H23 1.0000 .
C24 C25 1.504(5) .
C24 H241 0.9900 .
C24 H242 0.9900 .
C25 C26 1.526(5) .
C25 H251 0.9900 .
C25 H252 0.9900 .
C26 C27 1.499(5) .
C26 H261 0.9900 .
C26 H262 0.9900 .
C27 C28 1.533(4) .
C27 H271 0.9900 .
C27 H272 0.9900 .
C28 N4 1.490(4) .
C28 H28 1.0000 .
N4 C29 1.509(4) 3_565
N4 H4N 1.048(12) .
C29 N4 1.509(4) 2_665
C29 H291 0.9900 .
C29 H292 0.9900 .
C30 H301 0.9800 .
C30 H302 0.9800 .
C30 H303 0.9800 .
O3 C31 1.389(6) .
O3 H3O 0.8316 .
C31 H311 0.9800 .
C31 H312 0.9800 .
C31 H313 0.9800 .
O4 C32 1.343(4) .
O4 H4O 0.8400 .
C32 H321 0.9800 .
C32 H322 0.9800 .
C32 H323 0.9800 .
O5 C33 1.392(5) .
O5 H5O 0.8400 .
C33 H331 0.9800 .
C33 H332 0.9800 .
C33 H333 0.9800 .
O6 C34 1.44(2) .
O6 H6O 0.8228 .
C34 H341 0.9800 .
C34 H342 0.9800 .
C34 H343 0.9800 .
